data_4503980
loop_
_publ_author_name
'Chen, Huan-Ching'
'Hu, Hui-Ling'
'Chan, Zhi-Kai'
'Yeh, Chun-Wei'
'Jia, Hsi-Wei'
'Wu, Chi-Phi'
'Chen, Jhy-Der'
'Wang, Ju-Chun'

_publ_section_title
;
 Ag(I) Complexes Containing FlexibleN,N&#x2018;-Di(2-pyridyl)adipoamide
 Ligands:&#x00A0; Syntheses, Structures, and Ligand Conformations
;
_journal_issue 4
_journal_name_full 'Crystal Growth &amp; Design'
_journal_page_first 698
_journal_paper_doi 10.1021/cg060619y
_journal_volume 7
_journal_year 2007
_chemical_formula_sum 'C16 H19.33 Ag Cl N4 O6.67'
_chemical_formula_weight 517.67
_chemical_name_systematic
; 
 ? 
;
_space_group_IT_number 14
_symmetry_cell_setting monoclinic
_symmetry_space_group_name_Hall '-P 2yn'
_symmetry_space_group_name_H-M 'P 1 21/n 1'
_atom_sites_solution_hydrogens geom
_atom_sites_solution_primary direct
_atom_sites_solution_secondary difmap
_audit_creation_method SHELXL-97
_cell_angle_alpha 90.00
_cell_angle_beta 101.453(4)
_cell_angle_gamma 90.00
_cell_formula_units_Z 12
_cell_length_a 17.281(4)
_cell_length_b 14.731(3)
_cell_length_c 23.027(5)
_cell_measurement_reflns_used 984
_cell_measurement_temperature 298(2)
_cell_measurement_theta_max 25.03
_cell_measurement_theta_min 2.74
_cell_volume 5745(2)
_computing_cell_refinement 'Bruker SMART'
_computing_data_collection 'Bruker SMART'
_computing_data_reduction 'Bruker SAINT'
_computing_molecular_graphics 'Bruker SHELXTL'
_computing_publication_material 'Bruker SHELXTL'
_computing_structure_refinement 'SHELXL-97 (Sheldrick, 1997)'
_computing_structure_solution 'SHELXS-97 (Sheldrick, 1990)'
_diffrn_ambient_temperature 298(2)
_diffrn_measured_fraction_theta_full 0.987
_diffrn_measured_fraction_theta_max 0.987
_diffrn_measurement_device_type 'CCD area detector'
_diffrn_measurement_method 'phi and omega scans'
_diffrn_radiation_monochromator graphite
_diffrn_radiation_source 'fine-focus sealed tube'
_diffrn_radiation_type MoK\a
_diffrn_radiation_wavelength 0.71073
_diffrn_reflns_av_R_equivalents 0.0348
_diffrn_reflns_av_sigmaI/netI 0.0301
_diffrn_reflns_limit_h_max 20
_diffrn_reflns_limit_h_min -20
_diffrn_reflns_limit_k_max 17
_diffrn_reflns_limit_k_min -9
_diffrn_reflns_limit_l_max 16
_diffrn_reflns_limit_l_min -27
_diffrn_reflns_number 23558
_diffrn_reflns_theta_full 25.06
_diffrn_reflns_theta_max 25.06
_diffrn_reflns_theta_min 2.27
_exptl_absorpt_coefficient_mu 1.238
_exptl_absorpt_correction_T_max 0.9148
_exptl_absorpt_correction_T_min 0.6588
_exptl_absorpt_correction_type empirical
_exptl_crystal_colour 'light yellow'
_exptl_crystal_density_diffrn 1.795
_exptl_crystal_density_meas 0
_exptl_crystal_density_method 'not measured'
_exptl_crystal_description plate
_exptl_crystal_F_000 3128
_exptl_crystal_size_max 0.6
_exptl_crystal_size_mid 0.4
_exptl_crystal_size_min 0.1
_refine_diff_density_max 1.248
_refine_diff_density_min -0.804
_refine_diff_density_rms 0.107
_refine_ls_extinction_method none
_refine_ls_goodness_of_fit_ref 1.060
_refine_ls_hydrogen_treatment constr
_refine_ls_matrix_type full
_refine_ls_number_parameters 775
_refine_ls_number_reflns 10072
_refine_ls_number_restraints 0
_refine_ls_restrained_S_all 1.060
_refine_ls_R_factor_all 0.0857
_refine_ls_R_factor_gt 0.0578
_refine_ls_shift/su_max 0.001
_refine_ls_shift/su_mean 0.000
_refine_ls_structure_factor_coef Fsqd
_refine_ls_weighting_details 'calc w=1/[\s^2^(Fo^2^)+(0.0850P)^2^+20.1995P] where P=(Fo^2^+2Fc^2^)/3'
_refine_ls_weighting_scheme calc
_refine_ls_wR_factor_gt 0.1540
_refine_ls_wR_factor_ref 0.1824
_reflns_number_gt 7260
_reflns_number_total 10072
_reflns_threshold_expression >2sigma(I)
_cod_data_source_file cg060619ysi20061229_020634.cif
_cod_data_source_block 7
_cod_depositor_comments
;
The following automatic conversions were performed:

'_symmetry_cell_setting' value 'Monoclinic' changed to 'monoclinic'
according to /home/saulius/struct/CIF-dictionaries/cif_core.dic
dictionary named 'cif_core.dic' version 2.4.1 from 2010-06-29.

Automatic conversion script
Id: cif_fix_values 1715 2011-07-08 13:25:40Z adriana 
;
_cod_original_sg_symbol_H-M P2(1)/n
_cod_database_code 4503980

loop_
_symmetry_equiv_pos_as_xyz
'x, y, z'
'-x+1/2, y+1/2, -z+1/2'
'-x, -y, -z'
'x-1/2, -y-1/2, z-1/2'

loop_
_atom_site_label
_atom_site_type_symbol
_atom_site_fract_x
_atom_site_fract_y
_atom_site_fract_z
_atom_site_U_iso_or_equiv
_atom_site_adp_type
_atom_site_occupancy
_atom_site_symmetry_multiplicity
_atom_site_calc_flag
_atom_site_refinement_flags
Ag1 Ag 0.33981(3) 0.76108(4) 0.38640(3) 0.06009(19) Uani 1 1 d .
Ag2 Ag 0.85412(3) 0.24666(4) 0.12971(2) 0.04832(17) Uani 1 1 d .
Ag3 Ag 0.54477(3) 0.22994(4) 0.14056(2) 0.05582(18) Uani 1 1 d .
O1 O 0.6345(3) 0.8769(4) 0.4635(2) 0.0580(12) Uani 1 1 d .
O2 O 0.0785(3) 0.6224(5) 0.2605(2) 0.0750(16) Uani 1 1 d .
O3 O 0.5715(2) 0.3629(4) 0.03090(19) 0.0560(12) Uani 1 1 d .
O4 O 1.1322(2) 0.1393(3) 0.23005(19) 0.0527(12) Uani 1 1 d .
O5 O 0.8396(2) 0.1297(3) 0.22277(18) 0.0492(11) Uani 1 1 d .
O6 O 0.2903(3) 0.4121(4) 0.0194(2) 0.0711(16) Uani 1 1 d .
N1 N 0.4189(3) 0.8476(4) 0.3506(2) 0.0452(12) Uani 1 1 d .
N2 N 0.5004(3) 0.8786(4) 0.4407(2) 0.0438(12) Uani 1 1 d .
H2N H 0.4591 0.8760 0.4562 0.053 Uiso 1 1 calc R
N3 N 0.2450(3) 0.6822(4) 0.4072(2) 0.0453(12) Uani 1 1 d .
N4 N 0.2034(3) 0.6397(4) 0.3090(2) 0.0469(13) Uani 1 1 d .
H4N H 0.2513 0.6479 0.3048 0.056 Uiso 1 1 calc R
N5 N 0.7730(3) 0.3370(3) 0.1612(2) 0.0376(11) Uani 1 1 d .
N6 N 0.7039(3) 0.3604(3) 0.0664(2) 0.0369(11) Uani 1 1 d .
H6N H 0.7488 0.3562 0.0558 0.044 Uiso 1 1 calc R
N7 N 0.9377(3) 0.1616(3) 0.0973(2) 0.0367(10) Uani 1 1 d .
N8 N 1.0009(3) 0.1293(4) 0.1929(2) 0.0417(12) Uani 1 1 d .
H8N H 0.9553 0.1295 0.2026 0.050 Uiso 1 1 calc R
N9 N 0.6281(3) 0.1506(3) 0.1038(2) 0.0363(10) Uani 1 1 d .
N10 N 0.7053(3) 0.1225(3) 0.1958(2) 0.0393(11) Uani 1 1 d .
H10N H 0.6627 0.1241 0.2097 0.047 Uiso 1 1 calc R
N11 N 0.4587(3) 0.3244(4) 0.1634(2) 0.0420(11) Uani 1 1 d .
N12 N 0.4090(3) 0.3602(4) 0.0659(2) 0.0459(12) Uani 1 1 d .
H12N H 0.4536 0.3405 0.0600 0.055 Uiso 1 1 calc R
C1 C 0.4009(4) 0.8547(5) 0.2904(3) 0.0563(17) Uani 1 1 d .
H1A H 0.3530 0.8312 0.2704 0.068 Uiso 1 1 calc R
C2 C 0.4500(5) 0.8947(5) 0.2582(3) 0.0608(19) Uani 1 1 d .
H2B H 0.4359 0.8985 0.2171 0.073 Uiso 1 1 calc R
C3 C 0.5203(4) 0.9290(5) 0.2877(3) 0.0606(19) Uani 1 1 d .
H3A H 0.5554 0.9548 0.2666 0.073 Uiso 1 1 calc R
C4 C 0.5397(4) 0.9254(5) 0.3490(3) 0.0506(16) Uani 1 1 d .
H4B H 0.5866 0.9503 0.3696 0.061 Uiso 1 1 calc R
C5 C 0.4867(4) 0.8835(4) 0.3790(3) 0.0429(14) Uani 1 1 d .
C6 C 0.5713(4) 0.8773(4) 0.4797(3) 0.0447(14) Uani 1 1 d .
C7 C 0.5624(4) 0.8736(5) 0.5429(3) 0.0555(17) Uani 1 1 d .
H7A H 0.5249 0.9202 0.5485 0.067 Uiso 1 1 calc R
H7B H 0.5390 0.8155 0.5492 0.067 Uiso 1 1 calc R
C8 C 0.6344(4) 0.8853(6) 0.5899(3) 0.0570(18) Uani 1 1 d .
H8B H 0.6569 0.9449 0.5867 0.068 Uiso 1 1 calc R
H8C H 0.6735 0.8400 0.5852 0.068 Uiso 1 1 calc R
C9 C 0.2369(5) 0.6810(5) 0.4650(3) 0.0605(18) Uani 1 1 d .
H9A H 0.2753 0.7089 0.4933 0.073 Uiso 1 1 calc R
C10 C 0.1746(5) 0.6406(6) 0.4826(3) 0.068(2) Uani 1 1 d .
H10B H 0.1707 0.6410 0.5223 0.081 Uiso 1 1 calc R
C11 C 0.1176(4) 0.5992(5) 0.4408(3) 0.0595(18) Uani 1 1 d .
H11A H 0.0738 0.5729 0.4520 0.071 Uiso 1 1 calc R
C12 C 0.1255(4) 0.5969(5) 0.3821(3) 0.0519(16) Uani 1 1 d .
H12B H 0.0885 0.5670 0.3537 0.062 Uiso 1 1 calc R
C13 C 0.1899(3) 0.6401(4) 0.3668(3) 0.0408(13) Uani 1 1 d .
C14 C 0.1482(4) 0.6276(5) 0.2592(3) 0.0503(16) Uani 1 1 d .
C15 C 0.1774(4) 0.6226(6) 0.2022(3) 0.066(2) Uani 1 1 d .
H15A H 0.2128 0.6730 0.2002 0.079 Uiso 1 1 calc R
H15B H 0.2070 0.5668 0.2014 0.079 Uiso 1 1 calc R
C16 C 0.1120(4) 0.6253(6) 0.1502(3) 0.0609(19) Uani 1 1 d .
H16A H 0.0846 0.6827 0.1506 0.091 Uiso 1 1 calc R
H16B H 0.0749 0.5775 0.1545 0.091 Uiso 1 1 calc R
C17 C 0.7830(4) 0.3478(4) 0.2208(3) 0.0452(14) Uani 1 1 d .
H17A H 0.8304 0.3290 0.2443 0.054 Uiso 1 1 calc R
C18 C 0.7271(4) 0.3846(5) 0.2478(3) 0.0487(15) Uani 1 1 d .
H18A H 0.7358 0.3908 0.2888 0.058 Uiso 1 1 calc R
C19 C 0.6562(4) 0.4128(5) 0.2119(3) 0.0493(15) Uani 1 1 d .
H19A H 0.6162 0.4370 0.2288 0.059 Uiso 1 1 calc R
C20 C 0.6461(4) 0.4045(4) 0.1512(3) 0.0428(14) Uani 1 1 d .
H20A H 0.5994 0.4235 0.1267 0.051 Uiso 1 1 calc R
C21 C 0.7065(3) 0.3675(4) 0.1273(2) 0.0328(12) Uani 1 1 d .
C22 C 0.6388(3) 0.3592(4) 0.0214(3) 0.0392(13) Uani 1 1 d .
C23 C 0.6578(4) 0.3506(5) -0.0391(3) 0.0453(14) Uani 1 1 d .
H23A H 0.6800 0.2908 -0.0426 0.054 Uiso 1 1 calc R
H23B H 0.6981 0.3949 -0.0428 0.054 Uiso 1 1 calc R
C24 C 0.5886(4) 0.3638(5) -0.0896(3) 0.0467(15) Uani 1 1 d .
H24A H 0.5669 0.4241 -0.0871 0.056 Uiso 1 1 calc R
H24B H 0.5478 0.3201 -0.0861 0.056 Uiso 1 1 calc R
C25 C 0.9328(4) 0.1562(4) 0.0379(3) 0.0435(14) Uani 1 1 d .
H25A H 0.8877 0.1786 0.0131 0.052 Uiso 1 1 calc R
C26 C 0.9903(4) 0.1198(5) 0.0127(3) 0.0500(16) Uani 1 1 d .
H26A H 0.9854 0.1190 -0.0282 0.060 Uiso 1 1 calc R
C27 C 1.0564(4) 0.0841(5) 0.0495(3) 0.0500(16) Uani 1 1 d .
H27A H 1.0971 0.0595 0.0334 0.060 Uiso 1 1 calc R
C28 C 1.0616(3) 0.0851(4) 0.1099(3) 0.0434(14) Uani 1 1 d .
H28A H 1.1047 0.0592 0.1351 0.052 Uiso 1 1 calc R
C29 C 1.0018(3) 0.1255(4) 0.1326(2) 0.0339(12) Uani 1 1 d .
C30 C 1.0652(3) 0.1329(4) 0.2381(3) 0.0392(13) Uani 1 1 d .
C31 C 1.0444(4) 0.1291(5) 0.2992(3) 0.0503(16) Uani 1 1 d .
H31A H 1.0029 0.1730 0.3005 0.060 Uiso 1 1 calc R
H31B H 1.0233 0.0694 0.3046 0.060 Uiso 1 1 calc R
C32 C 1.1117(4) 0.1477(5) 0.3499(3) 0.0456(14) Uani 1 1 d .
H32A H 1.1303 0.2092 0.3466 0.068 Uiso 1 1 calc R
H32B H 1.1548 0.1066 0.3475 0.068 Uiso 1 1 calc R
C33 C 0.6140(4) 0.1410(4) 0.0442(3) 0.0475(15) Uani 1 1 d .
H33A H 0.5659 0.1618 0.0227 0.057 Uiso 1 1 calc R
C34 C 0.6653(4) 0.1030(5) 0.0138(3) 0.0543(17) Uani 1 1 d .
H34A H 0.6539 0.1008 -0.0274 0.065 Uiso 1 1 calc R
C35 C 0.7344(4) 0.0681(5) 0.0454(3) 0.0547(17) Uani 1 1 d .
H35A H 0.7706 0.0411 0.0258 0.066 Uiso 1 1 calc R
C36 C 0.7504(4) 0.0731(4) 0.1065(3) 0.0447(14) Uani 1 1 d .
H36A H 0.7966 0.0487 0.1285 0.054 Uiso 1 1 calc R
C37 C 0.6960(3) 0.1152(4) 0.1341(2) 0.0351(12) Uani 1 1 d .
C38 C 0.7745(3) 0.1275(4) 0.2361(2) 0.0370(13) Uani 1 1 d .
C39 C 0.7621(4) 0.1325(5) 0.2992(2) 0.0465(15) Uani 1 1 d .
H39A H 0.7335 0.0787 0.3071 0.056 Uiso 1 1 calc R
H39B H 0.7289 0.1846 0.3027 0.056 Uiso 1 1 calc R
C40 C 0.8366(4) 0.1399(4) 0.3465(2) 0.0416(13) Uani 1 1 d .
H40A H 0.8617 0.1983 0.3438 0.050 Uiso 1 1 calc R
H40B H 0.8736 0.0925 0.3412 0.050 Uiso 1 1 calc R
C41 C 0.4571(4) 0.3306(5) 0.2218(3) 0.0580(18) Uani 1 1 d .
H41A H 0.4980 0.3037 0.2487 0.070 Uiso 1 1 calc R
C42 C 0.3998(5) 0.3734(5) 0.2430(3) 0.0600(19) Uani 1 1 d .
H42A H 0.4018 0.3776 0.2836 0.072 Uiso 1 1 calc R
C43 C 0.3382(4) 0.4106(5) 0.2033(3) 0.0574(18) Uani 1 1 d .
H43A H 0.2965 0.4381 0.2166 0.069 Uiso 1 1 calc R
C44 C 0.3385(4) 0.4072(5) 0.1438(3) 0.0511(16) Uani 1 1 d .
H44A H 0.2976 0.4330 0.1164 0.061 Uiso 1 1 calc R
C45 C 0.4008(3) 0.3649(4) 0.1253(2) 0.0382(13) Uani 1 1 d .
C46 C 0.3555(3) 0.3829(4) 0.0170(3) 0.0431(14) Uani 1 1 d .
C47 C 0.3812(4) 0.3680(5) -0.0417(3) 0.0509(16) Uani 1 1 d .
H47A H 0.4187 0.4148 -0.0469 0.061 Uiso 1 1 calc R
H47B H 0.4077 0.3098 -0.0408 0.061 Uiso 1 1 calc R
C48 C 0.3131(4) 0.3700(5) -0.0931(3) 0.0485(15) Uani 1 1 d .
H48A H 0.2851 0.4270 -0.0924 0.073 Uiso 1 1 calc R
H48B H 0.2770 0.3214 -0.0885 0.073 Uiso 1 1 calc R
Cl1 Cl 0.22790(14) 0.88809(15) 0.12692(9) 0.0712(5) Uani 1 1 d .
O7 O 0.2941(13) 0.8555(13) 0.1192(8) 0.377(17) Uani 1 1 d .
O8 O 0.1550(10) 0.8482(9) 0.1152(6) 0.251(8) Uani 1 1 d .
O9 O 0.2370(7) 0.9218(15) 0.1800(4) 0.293(11) Uani 1 1 d .
O10 O 0.2165(5) 0.9648(6) 0.0856(4) 0.136(3) Uani 1 1 d .
Cl2 Cl 0.55880(11) 0.89774(15) 0.12249(8) 0.0620(5) Uani 1 1 d .
O11 O 0.5311(6) 0.9082(13) 0.0647(4) 0.242(8) Uani 1 1 d .
O12 O 0.5344(8) 0.8291(6) 0.1537(6) 0.207(7) Uani 1 1 d .
O13 O 0.6420(4) 0.8865(7) 0.1278(4) 0.127(3) Uani 1 1 d .
O14 O 0.5475(6) 0.9796(5) 0.1530(4) 0.128(3) Uani 1 1 d .
Cl3 Cl 0.10310(15) 0.1674(2) -0.11957(9) 0.0887(8) Uani 1 1 d .
O15 O 0.0923(12) 0.2410(14) -0.0909(11) 0.345(13) Uani 1 1 d .
O16 O 0.1190(10) 0.180(2) -0.1675(6) 0.409(18) Uani 1 1 d .
O17 O 0.1461(13) 0.1238(15) -0.0832(8) 0.423(19) Uani 1 1 d .
O18 O 0.0362(13) 0.138(2) -0.1344(7) 0.44(2) Uani 1 1 d .
O19 O -0.0766(3) 0.6522(5) 0.2440(3) 0.0863(18) Uani 1 1 d .
O20 O 0.1311(3) 0.3627(6) -0.0007(3) 0.106(2) Uani 1 1 d .

loop_
_atom_site_aniso_label
_atom_site_aniso_U_11
_atom_site_aniso_U_22
_atom_site_aniso_U_33
_atom_site_aniso_U_23
_atom_site_aniso_U_13
_atom_site_aniso_U_12
Ag1 0.0487(3) 0.0749(4) 0.0551(3) 0.0003(3) 0.0063(2) -0.0187(3)
Ag2 0.0409(3) 0.0670(3) 0.0375(3) 0.0040(2) 0.0087(2) 0.0181(2)
Ag3 0.0482(3) 0.0692(4) 0.0479(3) 0.0005(2) 0.0045(2) 0.0208(2)
O1 0.036(2) 0.089(4) 0.049(3) -0.002(2) 0.008(2) -0.001(2)
O2 0.034(3) 0.126(5) 0.063(3) 0.001(3) 0.005(2) -0.001(3)
O3 0.036(2) 0.089(4) 0.042(2) -0.004(2) 0.0055(19) 0.006(2)
O4 0.030(2) 0.084(3) 0.044(2) -0.003(2) 0.0056(18) 0.003(2)
O5 0.033(2) 0.075(3) 0.040(2) 0.004(2) 0.0094(18) 0.003(2)
O6 0.048(3) 0.115(5) 0.048(3) -0.004(3) 0.003(2) 0.027(3)
N1 0.041(3) 0.050(3) 0.044(3) 0.000(2) 0.006(2) 0.000(2)
N2 0.034(3) 0.056(3) 0.042(3) 0.001(2) 0.009(2) 0.000(2)
N3 0.045(3) 0.047(3) 0.043(3) -0.001(2) 0.006(2) 0.000(2)
N4 0.033(2) 0.064(3) 0.044(3) -0.005(3) 0.006(2) -0.004(2)
N5 0.038(2) 0.044(3) 0.031(2) 0.003(2) 0.006(2) 0.001(2)
N6 0.029(2) 0.048(3) 0.033(3) -0.001(2) 0.0040(19) 0.004(2)
N7 0.035(2) 0.045(3) 0.029(2) -0.002(2) 0.0049(19) 0.001(2)
N8 0.032(2) 0.061(3) 0.032(3) 0.000(2) 0.005(2) 0.005(2)
N9 0.036(2) 0.038(3) 0.033(2) -0.005(2) 0.0025(19) -0.002(2)
N10 0.034(2) 0.054(3) 0.030(2) 0.003(2) 0.0067(19) 0.004(2)
N11 0.043(3) 0.055(3) 0.028(2) 0.001(2) 0.008(2) 0.009(2)
N12 0.041(3) 0.065(4) 0.030(3) -0.002(2) 0.004(2) 0.011(2)
C1 0.054(4) 0.060(4) 0.051(4) 0.000(3) 0.001(3) 0.003(3)
C2 0.070(5) 0.075(5) 0.039(4) 0.009(3) 0.012(3) 0.013(4)
C3 0.061(4) 0.069(5) 0.058(4) 0.021(4) 0.025(4) 0.007(4)
C4 0.043(3) 0.055(4) 0.055(4) 0.011(3) 0.013(3) 0.000(3)
C5 0.044(3) 0.038(3) 0.048(4) 0.005(3) 0.012(3) 0.008(3)
C6 0.041(3) 0.046(4) 0.046(4) -0.004(3) 0.007(3) -0.002(3)
C7 0.052(4) 0.076(5) 0.039(4) -0.007(3) 0.009(3) 0.000(3)
C8 0.039(3) 0.084(5) 0.047(4) 0.006(3) 0.006(3) 0.002(3)
C9 0.076(5) 0.061(4) 0.047(4) 0.001(3) 0.016(4) -0.006(4)
C10 0.083(6) 0.072(5) 0.051(4) 0.007(4) 0.023(4) 0.004(4)
C11 0.059(4) 0.055(4) 0.072(5) 0.012(4) 0.031(4) 0.003(3)
C12 0.044(3) 0.049(4) 0.065(4) 0.002(3) 0.015(3) -0.002(3)
C13 0.038(3) 0.042(3) 0.044(3) 0.002(3) 0.011(3) 0.005(3)
C14 0.038(3) 0.057(4) 0.054(4) 0.000(3) 0.008(3) 0.004(3)
C15 0.040(4) 0.102(6) 0.052(4) -0.012(4) 0.001(3) 0.003(4)
C16 0.051(4) 0.084(5) 0.046(4) 0.013(4) 0.006(3) -0.009(4)
C17 0.046(3) 0.051(4) 0.035(3) 0.003(3) 0.000(3) -0.001(3)
C18 0.060(4) 0.056(4) 0.030(3) -0.006(3) 0.009(3) -0.005(3)
C19 0.051(4) 0.052(4) 0.048(4) -0.008(3) 0.017(3) 0.004(3)
C20 0.041(3) 0.045(3) 0.043(3) -0.004(3) 0.009(3) 0.007(3)
C21 0.032(3) 0.032(3) 0.034(3) -0.001(2) 0.005(2) 0.000(2)
C22 0.037(3) 0.043(3) 0.037(3) 0.001(3) 0.006(2) 0.003(2)
C23 0.041(3) 0.059(4) 0.034(3) 0.001(3) 0.003(3) 0.003(3)
C24 0.038(3) 0.063(4) 0.038(3) 0.001(3) 0.004(3) -0.003(3)
C25 0.047(3) 0.048(4) 0.034(3) 0.000(3) 0.004(3) 0.003(3)
C26 0.063(4) 0.055(4) 0.035(3) -0.004(3) 0.016(3) -0.002(3)
C27 0.050(4) 0.056(4) 0.048(4) -0.014(3) 0.020(3) -0.002(3)
C28 0.035(3) 0.050(4) 0.046(4) -0.007(3) 0.010(3) 0.003(3)
C29 0.031(3) 0.040(3) 0.031(3) -0.001(2) 0.006(2) -0.002(2)
C30 0.031(3) 0.049(3) 0.036(3) -0.001(3) 0.002(2) 0.003(2)
C31 0.035(3) 0.078(5) 0.037(3) -0.004(3) 0.006(3) 0.006(3)
C32 0.043(3) 0.057(4) 0.034(3) 0.003(3) 0.001(3) -0.001(3)
C33 0.051(4) 0.051(4) 0.036(3) -0.002(3) -0.003(3) -0.005(3)
C34 0.069(5) 0.063(4) 0.030(3) -0.011(3) 0.007(3) -0.008(4)
C35 0.058(4) 0.061(4) 0.050(4) -0.018(3) 0.022(3) -0.011(3)
C36 0.039(3) 0.050(4) 0.045(3) -0.008(3) 0.009(3) -0.003(3)
C37 0.038(3) 0.033(3) 0.033(3) -0.003(2) 0.004(2) -0.005(2)
C38 0.034(3) 0.045(3) 0.031(3) 0.006(2) 0.003(2) 0.002(2)
C39 0.043(3) 0.065(4) 0.031(3) 0.001(3) 0.007(3) 0.004(3)
C40 0.047(3) 0.047(3) 0.030(3) -0.001(3) 0.005(2) 0.001(3)
C41 0.059(4) 0.072(5) 0.042(4) 0.008(3) 0.007(3) 0.010(4)
C42 0.077(5) 0.073(5) 0.035(4) -0.001(3) 0.022(3) 0.010(4)
C43 0.062(4) 0.065(5) 0.049(4) -0.003(3) 0.022(3) 0.011(4)
C44 0.047(4) 0.061(4) 0.045(4) -0.003(3) 0.007(3) 0.014(3)
C45 0.038(3) 0.044(3) 0.033(3) -0.005(2) 0.008(2) -0.003(3)
C46 0.037(3) 0.056(4) 0.034(3) -0.002(3) 0.001(2) 0.004(3)
C47 0.044(3) 0.076(5) 0.033(3) 0.002(3) 0.009(3) 0.008(3)
C48 0.048(3) 0.066(4) 0.030(3) -0.002(3) 0.003(3) -0.004(3)
Cl1 0.0831(14) 0.0714(13) 0.0643(12) -0.0003(10) 0.0276(10) 0.0052(11)
O7 0.53(3) 0.36(2) 0.35(2) 0.243(18) 0.34(2) 0.36(2)
O8 0.296(18) 0.193(12) 0.218(13) 0.021(10) -0.060(12) -0.163(13)
O9 0.139(9) 0.67(4) 0.083(6) -0.060(12) 0.040(6) -0.107(15)
O10 0.127(7) 0.107(6) 0.182(9) 0.034(6) 0.047(6) 0.018(5)
Cl2 0.0591(10) 0.0767(13) 0.0516(10) 0.0012(9) 0.0144(8) -0.0002(9)
O11 0.127(8) 0.50(3) 0.085(6) -0.056(10) -0.024(6) 0.045(12)
O12 0.282(15) 0.091(6) 0.321(16) -0.036(8) 0.235(14) -0.037(8)
O13 0.073(4) 0.194(9) 0.110(6) 0.005(6) 0.009(4) 0.030(5)
O14 0.184(9) 0.072(5) 0.151(7) 0.007(5) 0.088(6) 0.005(5)
Cl3 0.0793(14) 0.144(2) 0.0425(11) 0.0067(12) 0.0104(10) 0.0061(15)
O15 0.26(2) 0.29(2) 0.49(3) -0.19(2) 0.10(2) 0.067(16)
O16 0.226(17) 0.90(5) 0.132(11) 0.07(2) 0.100(11) 0.23(3)
O17 0.46(3) 0.42(3) 0.266(18) -0.147(18) -0.238(19) 0.31(2)
O18 0.36(3) 0.74(5) 0.162(13) 0.101(19) -0.086(14) -0.41(3)
O19 0.047(3) 0.123(5) 0.093(4) -0.010(4) 0.024(3) -0.003(3)
O20 0.049(3) 0.183(8) 0.093(5) 0.000(5) 0.031(3) 0.001(4)

loop_
_atom_type_symbol
_atom_type_description
_atom_type_scat_dispersion_real
_atom_type_scat_dispersion_imag
_atom_type_scat_source
C C 0.0033 0.0016 'International Tables Vol C Tables 4.2.6.8 and 6.1.1.4'
H H 0.0000 0.0000 'International Tables Vol C Tables 4.2.6.8 and 6.1.1.4'
N N 0.0061 0.0033 'International Tables Vol C Tables 4.2.6.8 and 6.1.1.4'
O O 0.0106 0.0060 'International Tables Vol C Tables 4.2.6.8 and 6.1.1.4'
Cl Cl 0.1484 0.1585 'International Tables Vol C Tables 4.2.6.8 and 6.1.1.4'
Ag Ag -0.8971 1.1015 'International Tables Vol C Tables 4.2.6.8 and 6.1.1.4'

loop_
_geom_angle_atom_site_label_1
_geom_angle_atom_site_label_2
_geom_angle_atom_site_label_3
_geom_angle
_geom_angle_site_symmetry_3
N3 Ag1 N1 169.01(19) .
N7 Ag2 N5 177.52(18) .
N9 Ag3 N11 169.86(18) .
C5 N1 C1 118.0(6) .
C5 N1 Ag1 127.7(4) .
C1 N1 Ag1 113.7(4) .
C6 N2 C5 128.1(5) .
C13 N3 C9 118.2(6) .
C13 N3 Ag1 124.4(4) .
C9 N3 Ag1 117.2(4) .
C14 N4 C13 126.0(5) .
C21 N5 C17 118.3(5) .
C21 N5 Ag2 123.6(4) .
C17 N5 Ag2 116.8(4) .
C22 N6 C21 128.1(5) .
C29 N7 C25 117.6(5) .
C29 N7 Ag2 123.3(4) .
C25 N7 Ag2 118.2(4) .
C30 N8 C29 126.5(5) .
C37 N9 C33 116.7(5) .
C37 N9 Ag3 126.1(4) .
C33 N9 Ag3 117.0(4) .
C38 N10 C37 127.1(5) .
C45 N11 C41 117.7(5) .
C45 N11 Ag3 125.9(4) .
C41 N11 Ag3 115.6(4) .
C46 N12 C45 128.0(5) .
N1 C1 C2 123.0(7) .
C3 C2 C1 118.4(7) .
C2 C3 C4 120.3(7) .
C3 C4 C5 118.1(6) .
N1 C5 C4 122.2(6) .
N1 C5 N2 115.7(5) .
C4 C5 N2 122.1(6) .
O1 C6 N2 122.6(6) .
O1 C6 C7 124.7(6) .
N2 C6 C7 112.7(5) .
C8 C7 C6 118.1(6) .
C7 C8 C16 108.9(6) 4_676
C10 C9 N3 122.5(7) .
C9 C10 C11 119.0(7) .
C10 C11 C12 119.8(7) .
C11 C12 C13 118.4(7) .
N3 C13 C12 122.0(6) .
N3 C13 N4 115.6(5) .
C12 C13 N4 122.4(6) .
O2 C14 N4 121.5(6) .
O2 C14 C15 121.9(6) .
N4 C14 C15 116.6(6) .
C16 C15 C14 111.9(6) .
C15 C16 C8 116.5(6) 4_575
N5 C17 C18 123.3(6) .
C17 C18 C19 117.7(6) .
C20 C19 C18 119.6(6) .
C19 C20 C21 118.9(6) .
N5 C21 C20 122.1(5) .
N5 C21 N6 114.4(5) .
C20 C21 N6 123.5(5) .
O3 C22 N6 122.0(5) .
O3 C22 C23 124.1(5) .
N6 C22 C23 113.9(5) .
C22 C23 C24 114.8(5) .
C23 C24 C32 112.2(5) 4_565
C26 C25 N7 123.5(6) .
C25 C26 C27 118.3(6) .
C28 C27 C26 119.6(6) .
C27 C28 C29 118.9(6) .
N7 C29 C28 122.0(5) .
N7 C29 N8 114.5(5) .
C28 C29 N8 123.5(5) .
O4 C30 N8 122.9(5) .
O4 C30 C31 123.6(5) .
N8 C30 C31 113.5(5) .
C32 C31 C30 115.2(5) .
C31 C32 C24 112.7(5) 4_666
C34 C33 N9 124.2(6) .
C33 C34 C35 118.2(6) .
C34 C35 C36 119.9(6) .
C35 C36 C37 118.5(6) .
N9 C37 C36 122.5(5) .
N9 C37 N10 114.1(5) .
C36 C37 N10 123.4(5) .
O5 C38 N10 123.9(5) .
O5 C38 C39 123.5(5) .
N10 C38 C39 112.6(5) .
C38 C39 C40 115.6(5) .
C39 C40 C48 107.7(5) 4_666
C42 C41 N11 123.6(6) .
C41 C42 C43 118.3(6) .
C44 C43 C42 119.7(6) .
C43 C44 C45 118.8(6) .
N11 C45 C44 121.8(5) .
N11 C45 N12 114.3(5) .
C44 C45 N12 123.8(5) .
O6 C46 N12 122.4(6) .
O6 C46 C47 121.9(5) .
N12 C46 C47 115.7(5) .
C48 C47 C46 112.2(5) .
C47 C48 C40 114.1(5) 4_565
O7 Cl1 O9 109.1(12) .
O7 Cl1 O8 128.6(14) .
O9 Cl1 O8 106.5(9) .
O7 Cl1 O10 101.9(7) .
O9 Cl1 O10 107.0(10) .
O8 Cl1 O10 101.7(7) .
O11 Cl2 O12 121.9(10) .
O11 Cl2 O13 104.8(6) .
O12 Cl2 O13 106.3(7) .
O11 Cl2 O14 109.7(9) .
O12 Cl2 O14 106.4(5) .
O13 Cl2 O14 106.8(6) .
O17 Cl3 O16 120.3(15) .
O17 Cl3 O18 115.2(19) .
O16 Cl3 O18 100.1(13) .
O17 Cl3 O15 103.1(14) .
O16 Cl3 O15 114.6(19) .
O18 Cl3 O15 102.7(17) .

loop_
_geom_bond_atom_site_label_1
_geom_bond_atom_site_label_2
_geom_bond_distance
_geom_bond_site_symmetry_2
Ag1 N3 2.138(5) .
Ag1 N1 2.149(5) .
Ag2 N7 2.153(5) .
Ag2 N5 2.160(5) .
Ag3 N9 2.154(5) .
Ag3 N11 2.177(5) .
O1 C6 1.222(8) .
O2 C14 1.215(8) .
O3 C22 1.226(7) .
O4 C30 1.213(7) .
O5 C38 1.223(7) .
O6 C46 1.217(7) .
N1 C5 1.333(8) .
N1 C1 1.362(8) .
N2 C6 1.368(8) .
N2 C5 1.397(8) .
N3 C13 1.345(8) .
N3 C9 1.365(8) .
N4 C14 1.351(8) .
N4 C13 1.395(8) .
N5 C21 1.333(7) .
N5 C17 1.357(7) .
N6 C22 1.369(7) .
N6 C21 1.400(7) .
N7 C29 1.347(7) .
N7 C25 1.356(7) .
N8 C30 1.364(7) .
N8 C29 1.393(7) .
N9 C37 1.345(7) .
N9 C33 1.354(7) .
N10 C38 1.362(7) .
N10 C37 1.401(7) .
N11 C45 1.333(7) .
N11 C41 1.352(8) .
N12 C46 1.350(7) .
N12 C45 1.405(7) .
C1 C2 1.368(10) .
C2 C3 1.366(11) .
C3 C4 1.386(9) .
C4 C5 1.395(9) .
C6 C7 1.495(9) .
C7 C8 1.488(9) .
C8 C16 1.521(9) 4_676
C9 C10 1.360(11) .
C10 C11 1.376(11) .
C11 C12 1.386(10) .
C12 C13 1.388(9) .
C14 C15 1.496(9) .
C15 C16 1.476(9) .
C16 C8 1.521(9) 4_575
C17 C18 1.362(9) .
C18 C19 1.398(9) .
C19 C20 1.379(8) .
C20 C21 1.385(8) .
C22 C23 1.499(8) .
C23 C24 1.507(8) .
C24 C32 1.531(8) 4_565
C25 C26 1.355(9) .
C26 C27 1.384(10) .
C27 C28 1.377(9) .
C28 C29 1.382(8) .
C30 C31 1.519(8) .
C31 C32 1.501(8) .
C32 C24 1.531(8) 4_666
C33 C34 1.354(9) .
C34 C35 1.370(10) .
C35 C36 1.380(9) .
C36 C37 1.382(8) .
C38 C39 1.513(8) .
C39 C40 1.516(8) .
C40 C48 1.531(8) 4_666
C41 C42 1.346(10) .
C42 C43 1.373(10) .
C43 C44 1.372(9) .
C44 C45 1.382(8) .
C46 C47 1.519(8) .
C47 C48 1.495(8) .
C48 C40 1.531(8) 4_565
Cl1 O7 1.285(14) .
Cl1 O9 1.299(11) .
Cl1 O8 1.367(13) .
Cl1 O10 1.465(9) .
Cl2 O11 1.330(9) .
Cl2 O12 1.355(10) .
Cl2 O13 1.428(7) .
Cl2 O14 1.429(8) .
Cl3 O17 1.191(13) .
Cl3 O16 1.202(13) .
Cl3 O18 1.221(14) .
Cl3 O15 1.301(15) .
